data_7017807
loop_
_publ_author_name
'Chen, Mao-Long'
'Gao, Song'
'Zhou, Zhao-Hui'

_publ_section_title
;
 Isolations and characterization of highly water-soluble dimeric
 lanthanide citrate and malate with ethylenediaminetetraacetate.
;
_journal_issue 4
_journal_name_full 'Dalton transactions (Cambridge, England : 2003)'
_journal_page_first 1202
_journal_page_last 1209
_journal_paper_doi 10.1039/c1dt11466b
_journal_volume 41
_journal_year 2012
_chemical_formula_sum 'C32 H84 Ce2 N12 O39'
_chemical_formula_weight 1541.35
_chemical_name_common 'Ammonium ethylenediaminietetraacetato cerium citrate'
_chemical_name_systematic
;
?
;
_space_group_IT_number 2
_symmetry_cell_setting triclinic
_symmetry_space_group_name_Hall '-P 1'
_symmetry_space_group_name_H-M 'P -1'
_atom_sites_solution_hydrogens geom
_atom_sites_solution_primary direct
_atom_sites_solution_secondary difmap
_audit_creation_method SHELXL-97
_cell_angle_alpha 102.722(4)
_cell_angle_beta 90.144(3)
_cell_angle_gamma 91.800(3)
_cell_formula_units_Z 1
_cell_length_a 9.4887(3)
_cell_length_b 10.6793(4)
_cell_length_c 14.5334(6)
_cell_measurement_temperature 173(2)
_cell_volume 1435.78(9)
_computing_structure_refinement 'SHELXL-97 (Sheldrick, 1997)'
_computing_structure_solution 'SHELXS-97 (Sheldrick, 1990)'
_diffrn_ambient_temperature 173(2)
_diffrn_measured_fraction_theta_full 0.998
_diffrn_measured_fraction_theta_max 0.998
_diffrn_measurement_device_type 'Oxford CCD diffractometer'
_diffrn_radiation_monochromator graphite
_diffrn_radiation_source 'fine-focus sealed tube'
_diffrn_radiation_type MoK\a
_diffrn_radiation_wavelength 0.71073
_diffrn_reflns_av_R_equivalents 0.0407
_diffrn_reflns_av_sigmaI/netI 0.0586
_diffrn_reflns_limit_h_max 12
_diffrn_reflns_limit_h_min -8
_diffrn_reflns_limit_k_max 13
_diffrn_reflns_limit_k_min -13
_diffrn_reflns_limit_l_max 18
_diffrn_reflns_limit_l_min -18
_diffrn_reflns_number 13326
_diffrn_reflns_theta_full 27.50
_diffrn_reflns_theta_max 27.50
_diffrn_reflns_theta_min 2.86
_exptl_absorpt_coefficient_mu 1.680
_exptl_absorpt_correction_T_max 0.7867
_exptl_absorpt_correction_T_min 0.5909
_exptl_absorpt_correction_type multi-scan
_exptl_absorpt_process_details
;
CrysAlisPro, Oxford Diffraction Ltd.,
Version 1.171.34.44 (release 25-10-2010 CrysAlis171 .NET)
(compiled Oct 25 2010,18:11:34)
Empirical absorption correction using spherical harmonics,
implemented in SCALE3 ABSPACK scaling algorithm.
;
_exptl_crystal_density_diffrn 1.783
_exptl_crystal_density_method 'not measured'
_exptl_crystal_F_000 788
_exptl_crystal_size_max 0.35
_exptl_crystal_size_mid 0.30
_exptl_crystal_size_min 0.15
_refine_diff_density_max 0.766
_refine_diff_density_min -0.600
_refine_diff_density_rms 0.117
_refine_ls_extinction_method none
_refine_ls_goodness_of_fit_ref 1.030
_refine_ls_hydrogen_treatment mixed
_refine_ls_matrix_type full
_refine_ls_number_parameters 466
_refine_ls_number_reflns 6582
_refine_ls_number_restraints 13
_refine_ls_restrained_S_all 2.042
_refine_ls_R_factor_all 0.0381
_refine_ls_R_factor_gt 0.0312
_refine_ls_shift/su_max 0.000
_refine_ls_shift/su_mean 0.000
_refine_ls_structure_factor_coef Fsqd
_refine_ls_weighting_details 'calc w=1/[\s^2^(Fo^2^)+(0.0224P)^2^+0.2297P] where P=(Fo^2^+2Fc^2^)/3'
_refine_ls_weighting_scheme calc
_refine_ls_wR_factor_gt 0.0630
_refine_ls_wR_factor_ref 0.0659
_reflns_number_gt 5902
_reflns_number_total 6582
_reflns_threshold_expression >2sigma(I)
_cod_data_source_file c1dt11466b.txt
_cod_data_source_block sad3
_cod_depositor_comments
;
The following automatic conversions were performed:

'_symmetry_cell_setting' value 'Triclinic' changed to 'triclinic'
according to /home/saulius/struct/CIF-dictionaries/cif_core.dic
dictionary named 'cif_core.dic' version 2.4.1 from 2010-06-29.

Automatic conversion script
Id: cif_fix_values 1715 2011-07-08 13:25:40Z adriana 
;
_cod_original_sg_symbol_H-M P-1
_cod_database_code 7017807

loop_
_symmetry_equiv_pos_as_xyz
'x, y, z'
'-x, -y, -z'

loop_
_atom_site_label
_atom_site_type_symbol
_atom_site_fract_x
_atom_site_fract_y
_atom_site_fract_z
_atom_site_U_iso_or_equiv
_atom_site_adp_type
_atom_site_occupancy
_atom_site_symmetry_multiplicity
_atom_site_calc_flag
_atom_site_refinement_flags
Ce1 Ce 0.04471(3) 0.34523(3) 0.27084(2) 0.01020(10) Uani 1 1 d .
C1 C 0.1077(5) 0.7762(5) 0.5392(4) 0.0110(11) Uani 1 1 d .
C2 C -0.0534(6) 0.7659(5) 0.5252(4) 0.0123(11) Uani 1 1 d .
C3 C 0.1862(6) 0.7230(6) 0.4480(4) 0.0147(12) Uani 1 1 d .
H04A H 0.1712 0.7806 0.4042 0.018 Uiso 1 1 calc R
H04B H 0.2883 0.7266 0.4628 0.018 Uiso 1 1 calc R
C4 C 0.1458(6) 0.5878(6) 0.3971(4) 0.0143(12) Uani 1 1 d .
C5 C 0.1491(5) 0.9178(5) 0.5749(4) 0.0141(12) Uani 1 1 d .
H03K H 0.0901 0.9538 0.6299 0.017 Uiso 1 1 calc R
H03L H 0.1286 0.9644 0.5248 0.017 Uiso 1 1 calc R
C6 C 0.3043(6) 0.9416(6) 0.6037(4) 0.0176(12) Uani 1 1 d .
C7 C -0.2073(6) 0.1402(6) 0.1365(4) 0.0163(12) Uani 1 1 d .
H03E H -0.2540 0.0881 0.0791 0.020 Uiso 1 1 calc R
H03F H -0.2817 0.1731 0.1823 0.020 Uiso 1 1 calc R
C8 C -0.1119(6) 0.0551(6) 0.1788(4) 0.0157(12) Uani 1 1 d .
C9 C -0.2293(6) 0.3460(6) 0.0961(4) 0.0166(12) Uani 1 1 d .
H02A H -0.3190 0.3020 0.0703 0.020 Uiso 1 1 calc R
H02B H -0.1897 0.3907 0.0487 0.020 Uiso 1 1 calc R
C10 C -0.2592(6) 0.4437(6) 0.1852(4) 0.0156(12) Uani 1 1 d .
C11 C 0.2698(6) 0.2076(6) 0.0825(4) 0.0181(13) Uani 1 1 d .
H03A H 0.3461 0.2233 0.0397 0.022 Uiso 1 1 calc R
H03B H 0.2178 0.1274 0.0517 0.022 Uiso 1 1 calc R
C12 C 0.3344(6) 0.1901(6) 0.1739(4) 0.0213(14) Uani 1 1 d .
C13 C 0.2551(6) 0.4362(6) 0.1057(4) 0.0182(13) Uani 1 1 d .
H03I H 0.2894 0.4432 0.0427 0.022 Uiso 1 1 calc R
H03J H 0.3384 0.4353 0.1467 0.022 Uiso 1 1 calc R
C14 C 0.1687(6) 0.5532(6) 0.1471(4) 0.0150(12) Uani 1 1 d .
C15 C -0.0459(6) 0.2033(6) 0.0255(4) 0.0166(12) Uani 1 1 d .
H03C H -0.1084 0.1905 -0.0307 0.020 Uiso 1 1 calc R
H03D H -0.0057 0.1196 0.0276 0.020 Uiso 1 1 calc R
C16 C 0.0722(6) 0.2984(6) 0.0168(4) 0.0178(12) Uani 1 1 d .
H03G H 0.1226 0.2677 -0.0431 0.021 Uiso 1 1 calc R
H03H H 0.0321 0.3823 0.0152 0.021 Uiso 1 1 calc R
N1 N -0.1298(5) 0.2492(5) 0.1119(3) 0.0142(10) Uani 1 1 d .
N2 N 0.1730(5) 0.3148(5) 0.0968(3) 0.0144(10) Uani 1 1 d .
O1 O 0.1407(4) 0.7051(4) 0.6094(3) 0.0130(8) Uani 1 1 d .
H1A H 0.215(6) 0.741(6) 0.631(4) 0.016 Uiso 1 1 d .
O2 O -0.1049(4) 0.8073(4) 0.4597(3) 0.0157(9) Uani 1 1 d .
O3 O -0.1250(4) 0.7243(4) 0.5863(3) 0.0162(9) Uani 1 1 d .
O5 O 0.0193(4) 0.5485(4) 0.3977(3) 0.0172(9) Uani 1 1 d .
O4 O 0.2394(4) 0.5186(4) 0.3509(3) 0.0188(9) Uani 1 1 d .
O6 O 0.3693(5) 1.0358(5) 0.5876(4) 0.0394(14) Uani 1 1 d .
O7 O 0.3573(4) 0.8628(4) 0.6473(3) 0.0223(10) Uani 1 1 d .
O8 O -0.1580(4) -0.0559(4) 0.1792(3) 0.0216(9) Uani 1 1 d .
O9 O 0.0055(4) 0.1026(4) 0.2132(3) 0.0162(9) Uani 1 1 d .
O10 O -0.3392(4) 0.5331(4) 0.1790(3) 0.0229(10) Uani 1 1 d .
O11 O -0.1997(4) 0.4336(4) 0.2608(3) 0.0161(9) Uani 1 1 d .
O12 O 0.4332(5) 0.1146(6) 0.1670(4) 0.0497(17) Uani 1 1 d .
O13 O 0.2844(4) 0.2516(4) 0.2499(3) 0.0208(9) Uani 1 1 d .
O14 O 0.2159(4) 0.6604(4) 0.1384(3) 0.0211(9) Uani 1 1 d .
O15 O 0.0557(4) 0.5337(4) 0.1880(3) 0.0168(9) Uani 1 1 d .
N3 N -0.1210(6) 0.7338(5) 0.2670(4) 0.0176(11) Uani 1 1 d .
H1 H -0.043(6) 0.681(6) 0.244(4) 0.021 Uiso 1 1 d .
H2 H -0.116(6) 0.798(7) 0.236(5) 0.021 Uiso 1 1 d .
H3 H -0.196(7) 0.690(7) 0.251(5) 0.021 Uiso 1 1 d .
H4 H -0.107(6) 0.758(6) 0.334(5) 0.021 Uiso 1 1 d .
N4 N 0.5494(6) -0.1025(6) 0.2095(5) 0.0265(13) Uani 1 1 d .
H5 H 0.540(7) -0.124(7) 0.264(5) 0.032 Uiso 1 1 d .
H6 H 0.648(7) -0.085(7) 0.193(5) 0.032 Uiso 1 1 d .
H7 H 0.517(7) -0.180(7) 0.163(5) 0.032 Uiso 1 1 d .
H8 H 0.499(7) -0.037(7) 0.203(5) 0.032 Uiso 1 1 d .
N5 N 0.3384(6) 1.0819(6) 0.4022(4) 0.0226(12) Uani 1 1 d .
H9 H 0.291(7) 1.012(7) 0.353(5) 0.027 Uiso 1 1 d .
H10 H 0.328(6) 1.076(6) 0.477(5) 0.027 Uiso 1 1 d .
H11 H 0.296(7) 1.160(7) 0.397(5) 0.027 Uiso 1 1 d .
H12 H 0.415(7) 1.078(7) 0.388(5) 0.027 Uiso 1 1 d .
N6 N -0.3053(6) 0.5637(6) 0.4392(4) 0.0230(12) Uani 1 1 d .
H13 H -0.367(7) 0.624(7) 0.414(5) 0.028 Uiso 1 1 d .
H14 H -0.381(7) 0.515(7) 0.451(5) 0.028 Uiso 1 1 d .
H15 H -0.259(7) 0.605(7) 0.489(5) 0.028 Uiso 1 1 d .
H16 H -0.239(7) 0.539(7) 0.402(5) 0.028 Uiso 1 1 d .
O1W O 0.5125(5) 0.6407(5) 0.6027(4) 0.0310(11) Uani 1 1 d D
H1W2 H 0.571(6) 0.630(7) 0.644(4) 0.037 Uiso 1 1 d D
O2W O -0.5073(5) 0.6628(5) 0.3227(4) 0.0325(11) Uani 1 1 d D
H2W1 H -0.465(7) 0.617(6) 0.277(4) 0.039 Uiso 1 1 d D
H2W2 H -0.577(5) 0.619(6) 0.336(5) 0.039 Uiso 1 1 d D
O3W O 0.4935(4) 0.6677(4) 0.0761(3) 0.0246(10) Uani 1 1 d D
H3W1 H 0.542(5) 0.613(5) 0.095(5) 0.030 Uiso 1 1 d D
H3W2 H 0.408(3) 0.661(6) 0.092(5) 0.030 Uiso 1 1 d D
O4W O 0.1749(6) 0.9045(5) 0.2648(4) 0.0359(12) Uani 1 1 d D
H4W1 H 0.128(7) 0.953(5) 0.238(4) 0.043 Uiso 1 1 d D
H4W2 H 0.187(7) 0.834(4) 0.225(4) 0.043 Uiso 1 1 d D
O5W O 0.4528(18) -0.058(2) 0.0204(13) 0.093(5) Uani 0.50 1 d PD
H5W1 H 0.495(12) -0.084(13) -0.033(5) 0.112 Uiso 1 1 d D
H1W1 H 0.468(9) 0.709(6) 0.624(6) 0.112 Uiso 1 1 d D

loop_
_atom_site_aniso_label
_atom_site_aniso_U_11
_atom_site_aniso_U_22
_atom_site_aniso_U_33
_atom_site_aniso_U_23
_atom_site_aniso_U_13
_atom_site_aniso_U_12
Ce1 0.01133(17) 0.01037(18) 0.00905(17) 0.00227(12) 0.00020(11) 0.00178(11)
C1 0.015(3) 0.011(3) 0.008(3) 0.002(2) 0.000(2) 0.001(2)
C2 0.018(3) 0.007(3) 0.011(3) 0.000(2) 0.000(2) 0.002(2)
C3 0.015(3) 0.018(3) 0.011(3) 0.002(2) 0.000(2) -0.003(2)
C4 0.020(3) 0.015(3) 0.009(3) 0.004(2) 0.000(2) 0.000(2)
C5 0.014(3) 0.011(3) 0.016(3) 0.001(2) -0.002(2) 0.000(2)
C6 0.018(3) 0.018(3) 0.015(3) 0.000(2) 0.000(2) -0.001(2)
C7 0.017(3) 0.015(3) 0.016(3) 0.003(2) -0.003(2) 0.001(2)
C8 0.022(3) 0.014(3) 0.010(3) 0.000(2) 0.002(2) 0.003(2)
C9 0.019(3) 0.018(3) 0.014(3) 0.003(2) -0.003(2) 0.006(2)
C10 0.012(3) 0.016(3) 0.019(3) 0.005(2) 0.001(2) 0.002(2)
C11 0.022(3) 0.016(3) 0.016(3) 0.004(2) 0.005(2) 0.007(2)
C12 0.018(3) 0.025(4) 0.023(3) 0.010(3) 0.005(2) 0.006(3)
C13 0.017(3) 0.019(3) 0.019(3) 0.006(3) 0.004(2) 0.004(2)
C14 0.021(3) 0.015(3) 0.010(3) 0.003(2) -0.001(2) 0.003(2)
C15 0.021(3) 0.017(3) 0.010(3) -0.001(2) -0.001(2) 0.004(2)
C16 0.026(3) 0.017(3) 0.012(3) 0.005(2) 0.002(2) 0.006(2)
N1 0.018(2) 0.013(3) 0.012(2) 0.0024(19) 0.0009(19) 0.0039(19)
N2 0.017(2) 0.014(3) 0.013(2) 0.0027(19) 0.0013(19) 0.0043(19)
O1 0.0119(19) 0.016(2) 0.012(2) 0.0067(16) -0.0030(16) 0.0000(16)
O2 0.018(2) 0.016(2) 0.013(2) 0.0051(17) -0.0022(16) 0.0022(17)
O3 0.0129(19) 0.023(2) 0.015(2) 0.0079(17) 0.0000(16) 0.0001(16)
O5 0.015(2) 0.016(2) 0.018(2) 0.0002(17) 0.0021(16) -0.0021(16)
O4 0.016(2) 0.017(2) 0.021(2) 0.0006(18) 0.0033(17) 0.0019(17)
O6 0.031(3) 0.045(3) 0.049(3) 0.029(3) -0.020(2) -0.024(2)
O7 0.017(2) 0.020(2) 0.029(3) 0.0054(19) -0.0096(18) 0.0001(17)
O8 0.023(2) 0.016(2) 0.027(3) 0.0060(19) -0.0036(18) -0.0021(18)
O9 0.018(2) 0.014(2) 0.016(2) 0.0013(17) -0.0050(16) 0.0011(16)
O10 0.026(2) 0.022(3) 0.021(2) 0.0037(19) -0.0017(18) 0.0121(19)
O11 0.017(2) 0.020(2) 0.012(2) 0.0023(17) -0.0012(16) 0.0049(17)
O12 0.049(3) 0.075(4) 0.032(3) 0.020(3) 0.011(2) 0.051(3)
O13 0.016(2) 0.031(3) 0.016(2) 0.0034(19) 0.0004(17) 0.0078(18)
O14 0.025(2) 0.014(2) 0.026(2) 0.0067(18) 0.0020(18) 0.0016(18)
O15 0.018(2) 0.016(2) 0.017(2) 0.0055(17) 0.0064(17) 0.0040(17)
N3 0.021(3) 0.016(3) 0.016(3) 0.004(2) -0.002(2) 0.002(2)
N4 0.027(3) 0.023(3) 0.030(3) 0.004(3) -0.006(3) 0.004(2)
N5 0.014(3) 0.024(3) 0.030(3) 0.006(3) 0.002(2) 0.003(2)
N6 0.015(3) 0.028(3) 0.022(3) -0.002(2) 0.003(2) -0.003(2)
O1W 0.017(2) 0.034(3) 0.040(3) 0.004(2) -0.004(2) 0.000(2)
O2W 0.029(3) 0.031(3) 0.032(3) -0.003(2) 0.008(2) 0.000(2)
O3W 0.023(2) 0.026(3) 0.029(3) 0.012(2) -0.002(2) 0.0005(19)
O4W 0.048(3) 0.022(3) 0.035(3) 0.001(2) -0.018(2) 0.009(2)
O5W 0.105(13) 0.092(14) 0.079(13) 0.010(10) 0.018(10) 0.012(10)

loop_
_atom_type_symbol
_atom_type_description
_atom_type_scat_dispersion_real
_atom_type_scat_dispersion_imag
_atom_type_scat_source
C C 0.0033 0.0016 'International Tables Vol C Tables 4.2.6.8 and 6.1.1.4'
H H 0.0000 0.0000 'International Tables Vol C Tables 4.2.6.8 and 6.1.1.4'
N N 0.0061 0.0033 'International Tables Vol C Tables 4.2.6.8 and 6.1.1.4'
O O 0.0106 0.0060 'International Tables Vol C Tables 4.2.6.8 and 6.1.1.4'
Ce Ce -0.2486 2.6331 'International Tables Vol C Tables 4.2.6.8 and 6.1.1.4'

loop_
_geom_angle_atom_site_label_1
_geom_angle_atom_site_label_2
_geom_angle_atom_site_label_3
_geom_angle
_geom_angle_site_symmetry_1
_geom_angle_site_symmetry_3
O3 Ce1 O13 68.10(13) 2_566 .
O3 Ce1 O5 78.24(13) 2_566 .
O13 Ce1 O5 117.14(13) . .
O3 Ce1 O11 121.38(12) 2_566 .
O13 Ce1 O11 170.00(13) . .
O5 Ce1 O11 70.10(12) . .
O3 Ce1 O9 80.86(13) 2_566 .
O13 Ce1 O9 73.48(13) . .
O5 Ce1 O9 150.01(13) . .
O11 Ce1 O9 103.80(12) . .
O3 Ce1 O15 143.02(13) 2_566 .
O13 Ce1 O15 105.11(13) . .
O5 Ce1 O15 73.12(13) . .
O11 Ce1 O15 69.53(12) . .
O9 Ce1 O15 133.75(13) . .
O3 Ce1 O1 60.48(12) 2_566 2_566
O13 Ce1 O1 124.25(13) . 2_566
O5 Ce1 O1 72.60(13) . 2_566
O11 Ce1 O1 63.46(12) . 2_566
O9 Ce1 O1 78.46(13) . 2_566
O15 Ce1 O1 128.66(12) . 2_566
O3 Ce1 O4 74.28(13) 2_566 .
O13 Ce1 O4 69.75(13) . .
O5 Ce1 O4 50.34(12) . .
O11 Ce1 O4 114.54(13) . .
O9 Ce1 O4 141.15(12) . .
O15 Ce1 O4 69.53(13) . .
O1 Ce1 O4 112.68(12) 2_566 .
O3 Ce1 N2 128.93(13) 2_566 .
O13 Ce1 N2 61.02(13) . .
O5 Ce1 N2 128.92(14) . .
O11 Ce1 N2 109.22(13) . .
O9 Ce1 N2 81.05(13) . .
O15 Ce1 N2 60.60(13) . .
O1 Ce1 N2 155.46(14) 2_566 .
O4 Ce1 N2 91.77(13) . .
O3 Ce1 N1 138.08(13) 2_566 .
O13 Ce1 N1 111.42(13) . .
O5 Ce1 N1 128.47(13) . .
O11 Ce1 N1 59.79(13) . .
O9 Ce1 N1 60.54(13) . .
O15 Ce1 N1 78.83(13) . .
O1 Ce1 N1 94.10(13) 2_566 .
O4 Ce1 N1 147.01(13) . .
N2 Ce1 N1 63.84(13) . .
O3 Ce1 C4 76.72(14) 2_566 .
O13 Ce1 C4 94.29(15) . .
O5 Ce1 C4 25.05(13) . .
O11 Ce1 C4 91.33(14) . .
O9 Ce1 C4 157.24(14) . .
O15 Ce1 C4 67.39(14) . .
O1 Ce1 C4 93.72(14) 2_566 .
O4 Ce1 C4 25.43(13) . .
N2 Ce1 C4 110.24(15) . .
N1 Ce1 C4 141.99(14) . .
O1 C1 C5 110.1(4) . .
O1 C1 C3 110.2(4) . .
C5 C1 C3 109.4(4) . .
O1 C1 C2 106.9(4) . .
C5 C1 C2 107.7(4) . .
C3 C1 C2 112.3(4) . .
O2 C2 O3 124.4(5) . .
O2 C2 C1 118.3(5) . .
O3 C2 C1 117.1(5) . .
C4 C3 C1 116.5(5) . .
O5 C4 O4 121.7(5) . .
O5 C4 C3 119.4(5) . .
O4 C4 C3 118.8(5) . .
O5 C4 Ce1 58.6(3) . .
O4 C4 Ce1 63.7(3) . .
C3 C4 Ce1 169.5(4) . .
C1 C5 C6 113.7(5) . .
O6 C6 O7 123.7(5) . .
O6 C6 C5 119.9(5) . .
O7 C6 C5 116.4(5) . .
N1 C7 C8 112.4(4) . .
O8 C8 O9 124.9(5) . .
O8 C8 C7 117.1(5) . .
O9 C8 C7 117.9(5) . .
N1 C9 C10 112.4(4) . .
O10 C10 O11 123.8(5) . .
O10 C10 C9 117.6(5) . .
O11 C10 C9 118.6(5) . .
N2 C11 C12 112.6(5) . .
O12 C12 O13 125.4(6) . .
O12 C12 C11 116.6(6) . .
O13 C12 C11 117.9(5) . .
N2 C13 C14 112.3(5) . .
O14 C14 O15 125.3(5) . .
O14 C14 C13 117.5(5) . .
O15 C14 C13 117.2(5) . .
N1 C15 C16 111.2(5) . .
N2 C16 C15 111.2(5) . .
C7 N1 C9 110.0(4) . .
C7 N1 C15 109.6(4) . .
C9 N1 C15 110.1(4) . .
C7 N1 Ce1 103.8(3) . .
C9 N1 Ce1 111.5(3) . .
C15 N1 Ce1 111.7(3) . .
C11 N2 C13 109.2(4) . .
C11 N2 C16 110.6(4) . .
C13 N2 C16 109.9(4) . .
C11 N2 Ce1 110.5(3) . .
C13 N2 Ce1 102.7(3) . .
C16 N2 Ce1 113.7(3) . .
C1 O1 Ce1 122.5(3) . 2_566
C2 O3 Ce1 129.6(3) . 2_566
C4 O5 Ce1 96.4(3) . .
C4 O4 Ce1 90.9(3) . .
C8 O9 Ce1 121.1(4) . .
C10 O11 Ce1 124.5(3) . .
C12 O13 Ce1 126.1(4) . .
C14 O15 Ce1 117.7(3) . .

loop_
_geom_bond_atom_site_label_1
_geom_bond_atom_site_label_2
_geom_bond_distance
_geom_bond_site_symmetry_2
Ce1 O3 2.480(4) 2_566
Ce1 O13 2.506(4) .
Ce1 O5 2.538(4) .
Ce1 O11 2.547(4) .
Ce1 O9 2.557(4) .
Ce1 O15 2.562(4) .
Ce1 O1 2.604(4) 2_566
Ce1 O4 2.649(4) .
Ce1 N2 2.768(5) .
Ce1 N1 2.821(5) .
Ce1 C4 2.956(6) .
C1 O1 1.438(6) .
C1 C5 1.526(8) .
C1 C3 1.528(7) .
C1 C2 1.538(7) .
C2 O2 1.239(6) .
C2 O3 1.267(6) .
C3 C4 1.507(8) .
C4 O5 1.259(7) .
C4 O4 1.270(7) .
C5 C6 1.528(7) .
C6 O6 1.229(7) .
C6 O7 1.275(7) .
C7 N1 1.468(7) .
C7 C8 1.522(8) .
C8 O8 1.253(7) .
C8 O9 1.264(7) .
C9 N1 1.476(7) .
C9 C10 1.507(8) .
C10 O10 1.257(7) .
C10 O11 1.261(6) .
C11 N2 1.470(7) .
C11 C12 1.512(8) .
C12 O12 1.245(7) .
C12 O13 1.257(7) .
C13 N2 1.472(7) .
C13 C14 1.527(8) .
C14 O14 1.249(7) .
C14 O15 1.260(7) .
C15 N1 1.487(7) .
C15 C16 1.512(8) .
C16 N2 1.480(7) .
O1 Ce1 2.604(4) 2_566
O3 Ce1 2.480(4) 2_566
O5W O5W 1.71(4) 2_655
